data_1524730
loop_
_publ_author_name
'Kolodziejczyk, A.'
'Szytula, A.'
'Leciejewicz, J.'
'Chmist, J.'
'Wegrzyn, J.'

_publ_section_title
;
 Structural studies of a magnetic superconductor Y9 Co7
;
_journal_name_full 'Acta Physica Polonica, A'
_journal_page_first 319
_journal_page_last 323
_journal_volume 72
_journal_year 1987
_chemical_formula_sum 'Co3.11 Y4'
_space_group_IT_number 176
_symmetry_space_group_name_Hall '-P 6c'
_symmetry_space_group_name_H-M 'P 63/m'
_cell_angle_alpha 90
_cell_angle_beta 90
_cell_angle_gamma 120
_cell_formula_units_Z 3
_cell_length_a 11.528
_cell_length_b 11.528
_cell_length_c 4.051
_cell_volume 466.231
_citation_journal_id_ASTM ATPLB6
_cod_data_source_file Kolodziejczyk_ATPLB6_1987_1270.cif
_cod_data_source_block Co3.11Y4
_cod_original_cell_volume 466.2307
_cod_database_code 1524730

loop_
_symmetry_equiv_pos_as_xyz
x,y,z
x-y,x,z+1/2
-y,x-y,z
-x,-y,z+1/2
-x+y,-x,z
y,-x+y,z+1/2
-x,-y,-z
-x+y,-x,-z-1/2
y,-x+y,-z
x,y,-z-1/2
x-y,x,-z
-y,x-y,-z-1/2

loop_
_atom_site_label
_atom_site_type_symbol
_atom_site_fract_x
_atom_site_fract_y
_atom_site_fract_z
_atom_site_occupancy
_atom_site_U_iso_or_equiv
Co1 Co 0 0 0 0.67 0.0
Y2 Y 0.1309 0.5143 0.25 1 0.0
Y1 Y 0.7496 0.9766 0.25 1 0.0
Co3 Co 0.4446 0.1574 0.25 1 0.0
Co2 Co 0.6667 0.3333 0.25 1 0.0
